data_2021277
loop_
_publ_author_name
'\.Zes\/lawska, Ewa'
'Nitek, Wojciech'
'Tejchman, Waldemar'
'Handzlik, Jadwiga'

_publ_section_title
;
 Influence of 3-{5-[4-(diethylamino)benzylidene]rhodanine}propionic acid
 on the conformation of
 5-(4-chlorobenzylidene)-2-(4-methylpiperazin-1-yl)-3<i>H</i>-imidazol-4(5<i>H</i>)-one
;
_journal_coeditor_code SK3709
_journal_issue 11
_journal_name_full 'Acta Crystallographica Section C'
_journal_page_first
;
;
_journal_paper_doi 10.1107/S2053229618013980
_journal_volume 74
_journal_year 2018
_chemical_formula_iupac 'C15 H18 Cl N4 O +, C17 H19 N2 O3 S2 -'
_chemical_formula_moiety 'C15 H18 Cl N4 O +, C17 H19 N2 O3 S2 -'
_chemical_formula_sum 'C32 H37 Cl N6 O4 S2'
_chemical_formula_weight 669.24
_chemical_name_systematic
;4-[4-(4-Chlorobenzylidene)-5-oxo-4,5-dihydro-1<i>H</i>-imidazol-2-yl]-1-methylpiperazin-1-ium
3-{5-[4-(diethylamino)benzylidene]-4-oxo-2-sulfanylidene-1,3-thiazolidin-3-yl}propionate
;
_space_group_IT_number 2
_symmetry_cell_setting triclinic
_symmetry_space_group_name_Hall '-P 1'
_symmetry_space_group_name_H-M 'P -1'
_atom_sites_solution_hydrogens mixed
_audit_creation_method 'WinGX routine CIF_UPDATE'
_cell_angle_alpha 77.450(5)
_cell_angle_beta 81.731(5)
_cell_angle_gamma 68.704(5)
_cell_formula_units_Z 2
_cell_length_a 10.937(5)
_cell_length_b 11.384(5)
_cell_length_c 14.488(5)
_cell_measurement_reflns_used 8081
_cell_measurement_temperature 293(2)
_cell_measurement_theta_max 28.6654
_cell_measurement_theta_min 2.8881
_cell_volume 1636.3(12)
_computing_cell_refinement
;
CrysAlis PRO (Agilent, 2014)
;
_computing_data_collection
;
CrysAlis PRO (Agilent, 2014)
;
_computing_data_reduction
;
CrysAlis PRO (Agilent, 2014)
;
_computing_molecular_graphics
;
ORTEP-3 (Farrugia, 2012) and Mercury (Macrae <i>et al.</i>,
2008)
;
_computing_publication_material
;
publCIF (Westrip, 2010)
;
_computing_structure_refinement
;
SHELXL2014 (Sheldrick, 2015)
;
_computing_structure_solution
;
SIR97 (Altomare <i>et al.</i>,  1999)
;
_diffrn_ambient_temperature 293(2)
_diffrn_detector 'CCD plate'
_diffrn_detector_area_resol_mean 10.3756
_diffrn_measured_fraction_theta_full 0.998
_diffrn_measured_fraction_theta_max 0.905
_diffrn_measurement_device 'four-circle diffractometer'
_diffrn_measurement_device_type 'Agilent SuperNova, Dual, Cu at zero, Atlas'
_diffrn_measurement_method '\w scans'
_diffrn_radiation_monochromator mirror
_diffrn_radiation_probe x-ray
_diffrn_radiation_type MoK\a
_diffrn_radiation_wavelength 0.71069
_diffrn_reflns_av_R_equivalents 0.0437
_diffrn_reflns_av_unetI/netI 0.054
_diffrn_reflns_limit_h_max 14
_diffrn_reflns_limit_h_min -14
_diffrn_reflns_limit_k_max 15
_diffrn_reflns_limit_k_min -14
_diffrn_reflns_limit_l_max 19
_diffrn_reflns_limit_l_min -19
_diffrn_reflns_number 24554
_diffrn_reflns_theta_full 25.24
_diffrn_reflns_theta_max 28.664
_diffrn_reflns_theta_min 2.888
_diffrn_source 'SuperNova (Mo) X-ray Source'
_exptl_absorpt_coefficient_mu 0.291
_exptl_absorpt_correction_T_max 0.957
_exptl_absorpt_correction_T_min 0.909
_exptl_absorpt_correction_type gaussian
_exptl_absorpt_process_details
;
(CrysAlis PRO; Agilent, 2014)
;
_exptl_crystal_colour orange
_exptl_crystal_density_diffrn 1.358
_exptl_crystal_density_method 'not measured'
_exptl_crystal_description block
_exptl_crystal_F_000 704
_exptl_crystal_size_max 0.7318
_exptl_crystal_size_mid 0.4413
_exptl_crystal_size_min 0.3099
_refine_diff_density_max 0.372
_refine_diff_density_min -0.322
_refine_ls_extinction_method none
_refine_ls_goodness_of_fit_ref 1.043
_refine_ls_hydrogen_treatment mixed
_refine_ls_matrix_type full
_refine_ls_number_parameters 417
_refine_ls_number_reflns 7624
_refine_ls_number_restraints 0
_refine_ls_restrained_S_all 1.043
_refine_ls_R_factor_all 0.0797
_refine_ls_R_factor_gt 0.0502
_refine_ls_shift/su_max 0.001
_refine_ls_shift/su_mean 0
_refine_ls_structure_factor_coef Fsqd
_refine_ls_weighting_details 'w=1/[\s^2^(Fo^2^)+(0.0566P)^2^+1.1174P] where P=(Fo^2^+2Fc^2^)/3'
_refine_ls_weighting_scheme calc
_refine_ls_wR_factor_gt 0.1194
_refine_ls_wR_factor_ref 0.1416
_reflns_number_gt 5403
_reflns_number_total 7624
_reflns_threshold_expression 'I > 2\s(I)'
_cod_data_source_file sk3709sup1.cif
_cod_data_source_block 7
_cod_database_code 2021277
_shelxl_version_number .2013

loop_
_symmetry_equiv_pos_as_xyz
'x, y, z'
'-x, -y, -z'

loop_
_atom_site_type_symbol
_atom_site_label
_atom_site_fract_x
_atom_site_fract_y
_atom_site_fract_z
_atom_site_U_iso_or_equiv
_atom_site_adp_type
_atom_site_calc_flag
_atom_site_occupancy
S S2C 0.29532(7) 0.51459(6) 0.46823(5) 0.04314(18) Uani d 1
S S1C 0.22340(6) 0.38262(6) 0.65738(4) 0.03392(15) Uani d 1
Cl Cl1B 0.54731(8) -0.43244(8) 1.23409(6) 0.0626(2) Uani d 1
O O2C 0.32983(14) 0.10410(15) 0.45841(11) 0.0306(4) Uani d 1
O O3C 0.17516(14) 0.10814(15) 0.37266(10) 0.0292(3) Uani d 1
N N3C 0.13688(18) 0.37354(18) 0.50475(13) 0.0298(4) Uani d 1
O O1B -0.06244(16) -0.37089(17) 0.85512(12) 0.0379(4) Uani d 1
N N1B 0.19650(19) -0.24601(19) 0.82770(13) 0.0319(4) Uani d 1
N N2B 0.02659(19) -0.23471(19) 0.74836(14) 0.0305(4) Uani d 1
O O1C 0.01463(16) 0.24140(18) 0.55524(12) 0.0399(4) Uani d 1
N N3B 0.16276(19) -0.1108(2) 0.67924(13) 0.0343(5) Uani d 1
C C16C 0.2289(2) 0.2978(2) 0.35296(15) 0.0274(5) Uani d 1
H H16C 0.2116 0.3127 0.2868 0.033 Uiso calc 1
H H16D 0.3096 0.3134 0.3558 0.033 Uiso calc 1
N N4B 0.34313(18) -0.1368(2) 0.51527(14) 0.0302(4) Uani d 1
C C1B 0.1326(2) -0.1966(2) 0.75084(15) 0.0296(5) Uani d 1
N N2C 0.2883(2) 0.0508(2) 1.10927(14) 0.0368(5) Uani d 1
C C17C 0.2459(2) 0.1593(2) 0.39721(14) 0.0242(4) Uani d 1
C C11B 0.1148(2) -0.0800(2) 0.58467(15) 0.0319(5) Uani d 1
H H11A 0.0961 0.0105 0.5598 0.038 Uiso calc 1
H H11B 0.0337 -0.0977 0.5888 0.038 Uiso calc 1
C C2C 0.2158(2) 0.4250(2) 0.53479(17) 0.0328(5) Uani d 1
C C12B 0.2153(2) -0.1577(2) 0.51802(16) 0.0322(5) Uani d 1
H H12A 0.2278 -0.2479 0.5393 0.039 Uiso calc 1
H H12B 0.1839 -0.1322 0.4549 0.039 Uiso calc 1
C C5B 0.2463(2) -0.3939(2) 1.03561(17) 0.0354(5) Uani d 1
C C4B 0.1471(2) -0.3858(2) 0.97460(17) 0.0353(5) Uani d 1
H H4B 0.0901 -0.43 1.0009 0.042 Uiso calc 1
C C2B 0.0181(2) -0.3169(2) 0.83254(16) 0.0313(5) Uani d 1
C C6B 0.3553(2) -0.3569(2) 1.00237(18) 0.0388(6) Uani d 1
H H6B 0.3654 -0.3225 0.9386 0.047 Uiso calc 1
C C7C 0.1390(2) 0.1761(3) 0.83913(16) 0.0354(5) Uani d 1
C C12C 0.1872(2) 0.2524(3) 0.87842(17) 0.0373(6) Uani d 1
H H12C 0.1884 0.3307 0.8432 0.045 Uiso calc 1
C C3B 0.1280(2) -0.3223(2) 0.88513(16) 0.0316(5) Uani d 1
C C10C 0.2354(2) 0.0939(2) 1.02347(16) 0.0350(5) Uani d 1
C C6C 0.0996(2) 0.2060(3) 0.74394(17) 0.0360(5) Uani d 1
H H6C 0.0479 0.1618 0.7333 0.043 Uiso calc 1
C C4C 0.0837(2) 0.2945(2) 0.57422(17) 0.0322(5) Uani d 1
C C5C 0.1251(2) 0.2876(2) 0.66736(16) 0.0326(5) Uani d 1
C C14B 0.3910(2) -0.1716(2) 0.61215(17) 0.0358(6) Uani d 1
H H14A 0.4729 -0.1558 0.6096 0.043 Uiso calc 1
H H14B 0.4074 -0.262 0.6362 0.043 Uiso calc 1
C C15C 0.1158(2) 0.3904(2) 0.40425(16) 0.0328(5) Uani d 1
H H25C 0.1067 0.4776 0.3738 0.039 Uiso calc 1
H H25D 0.0346 0.3769 0.3991 0.039 Uiso calc 1
C C7B 0.4488(3) -0.3704(3) 1.06268(19) 0.0419(6) Uani d 1
H H7B 0.5224 -0.3474 1.0394 0.05 Uiso calc 1
C C8C 0.1339(2) 0.0620(3) 0.89766(17) 0.0390(6) Uani d 1
H H8C 0.0974 0.0121 0.8755 0.047 Uiso calc 1
C C8B 0.4316(3) -0.4182(3) 1.15751(19) 0.0446(7) Uani d 1
C C13C 0.3488(2) 0.1232(3) 1.14759(17) 0.0377(6) Uani d 1
H H13C 0.3427 0.1015 1.2162 0.045 Uiso calc 1
H H13D 0.3005 0.214 1.1299 0.045 Uiso calc 1
C C14C 0.3111(3) -0.0815(3) 1.15857(18) 0.0426(6) Uani d 1
H H14C 0.3882 -0.1097 1.1944 0.051 Uiso calc 1
H H14D 0.3294 -0.1363 1.1119 0.051 Uiso calc 1
C C11C 0.2324(2) 0.2134(3) 0.96764(16) 0.0360(5) Uani d 1
H H11C 0.2617 0.2669 0.992 0.043 Uiso calc 1
C C15B 0.4425(2) -0.2051(3) 0.4465(2) 0.0426(6) Uani d 1
H H15A 0.522 -0.1872 0.445 0.064 Uiso calc 1
H H15B 0.4094 -0.1769 0.3846 0.064 Uiso calc 1
H H15C 0.4604 -0.2957 0.4652 0.064 Uiso calc 1
C C9C 0.1805(2) 0.0214(3) 0.98579(17) 0.0383(6) Uani d 1
H H9C 0.1759 -0.0555 1.0217 0.046 Uiso calc 1
C C10B 0.2329(3) -0.4426(3) 1.13178(18) 0.0487(7) Uani d 1
H H10B 0.1612 -0.4683 1.1554 0.058 Uiso calc 1
C C18C 0.1960(3) -0.0974(3) 1.22528(19) 0.0463(7) Uani d 1
H H18C 0.179 -0.0457 1.2731 0.069 Uiso calc 1
H H18D 0.2164 -0.1857 1.2548 0.069 Uiso calc 1
H H18E 0.1194 -0.0708 1.1902 0.069 Uiso calc 1
C C13B 0.2889(2) -0.0925(3) 0.67735(17) 0.0370(6) Uani d 1
H H13A 0.3188 -0.1174 0.7409 0.044 Uiso calc 1
H H13B 0.2777 -0.0026 0.6557 0.044 Uiso calc 1
C C19C 0.4921(3) 0.0965(3) 1.1121(2) 0.0490(7) Uani d 1
H H19C 0.5416 0.0078 1.1332 0.073 Uiso calc 1
H H19D 0.5265 0.1491 1.1367 0.073 Uiso calc 1
H H19E 0.4989 0.1156 1.0441 0.073 Uiso calc 1
C C9B 0.3240(3) -0.4536(3) 1.19321(19) 0.0524(8) Uani d 1
H H9B 0.3126 -0.4844 1.2576 0.063 Uiso calc 1
H H2N -0.031(3) -0.205(3) 0.7090(19) 0.040(8) Uiso d 1
H H4N 0.333(3) -0.051(3) 0.492(2) 0.058(9) Uiso d 1

loop_
_atom_site_aniso_label
_atom_site_aniso_U_11
_atom_site_aniso_U_22
_atom_site_aniso_U_33
_atom_site_aniso_U_12
_atom_site_aniso_U_13
_atom_site_aniso_U_23
S2C 0.0626(4) 0.0354(3) 0.0389(3) -0.0260(3) -0.0131(3) 0.0002(3)
S1C 0.0356(3) 0.0386(3) 0.0308(3) -0.0146(3) -0.0094(2) -0.0053(2)
Cl1B 0.0755(5) 0.0677(5) 0.0603(5) -0.0405(4) -0.0416(4) 0.0083(4)
O2C 0.0271(8) 0.0326(8) 0.0335(8) -0.0153(7) -0.0096(7) 0.0047(7)
O3C 0.0294(8) 0.0356(9) 0.0272(8) -0.0184(7) -0.0060(6) 0.0002(7)
N3C 0.0278(9) 0.0326(10) 0.0284(10) -0.0071(8) -0.0067(8) -0.0070(8)
O1B 0.0400(9) 0.0473(10) 0.0350(9) -0.0302(8) -0.0097(7) 0.0063(8)
N1B 0.0326(10) 0.0408(11) 0.0281(10) -0.0226(9) -0.0060(8) 0.0018(8)
N2B 0.0289(10) 0.0390(11) 0.0275(10) -0.0201(9) -0.0075(8) 0.0042(8)
O1C 0.0303(9) 0.0609(12) 0.0367(9) -0.0226(8) -0.0015(7) -0.0138(8)
N3B 0.0317(10) 0.0507(12) 0.0271(10) -0.0278(9) -0.0062(8) 0.0061(9)
C16C 0.0305(11) 0.0299(11) 0.0251(11) -0.0149(9) -0.0044(9) -0.0023(9)
N4B 0.0253(9) 0.0320(11) 0.0348(11) -0.0154(8) -0.0038(8) 0.0021(8)
C1B 0.0297(11) 0.0364(12) 0.0268(11) -0.0182(10) -0.0041(9) -0.0008(9)
N2C 0.0369(11) 0.0487(12) 0.0291(10) -0.0216(10) -0.0011(8) -0.0044(9)
C17C 0.0223(10) 0.0305(11) 0.0210(10) -0.0126(9) 0.0005(8) -0.0020(8)
C11B 0.0251(11) 0.0441(13) 0.0286(11) -0.0199(10) -0.0053(9) 0.0053(10)
C2C 0.0345(12) 0.0263(11) 0.0357(12) -0.0040(9) -0.0115(10) -0.0071(9)
C12B 0.0340(12) 0.0360(12) 0.0327(12) -0.0231(10) -0.0085(10) 0.0049(10)
C5B 0.0433(14) 0.0344(13) 0.0338(12) -0.0221(11) -0.0149(11) 0.0060(10)
C4B 0.0401(13) 0.0413(13) 0.0322(12) -0.0266(11) -0.0099(10) 0.0046(10)
C2B 0.0327(12) 0.0366(13) 0.0288(11) -0.0189(10) -0.0042(9) -0.0006(10)
C6B 0.0423(14) 0.0443(14) 0.0349(13) -0.0230(12) -0.0110(11) 0.0023(11)
C7C 0.0312(12) 0.0494(15) 0.0293(12) -0.0182(11) 0.0010(10) -0.0089(11)
C12C 0.0398(13) 0.0450(14) 0.0292(12) -0.0198(11) -0.0002(10) -0.0038(11)
C3B 0.0331(12) 0.0374(13) 0.0306(12) -0.0215(10) -0.0046(10) -0.0013(10)
C10C 0.0294(12) 0.0486(15) 0.0293(12) -0.0179(11) 0.0032(9) -0.0076(11)
C6C 0.0292(12) 0.0514(15) 0.0328(12) -0.0185(11) 0.0000(10) -0.0117(11)
C4C 0.0234(11) 0.0395(13) 0.0334(12) -0.0076(9) -0.0023(9) -0.0112(10)
C5C 0.0262(11) 0.0417(13) 0.0309(12) -0.0104(10) -0.0051(9) -0.0088(10)
C14B 0.0291(12) 0.0383(13) 0.0412(14) -0.0193(10) -0.0120(10) 0.0099(11)
C15C 0.0337(12) 0.0333(12) 0.0302(12) -0.0079(10) -0.0119(10) -0.0036(10)
C7B 0.0405(14) 0.0448(15) 0.0468(15) -0.0224(12) -0.0125(12) -0.0019(12)
C8C 0.0374(13) 0.0539(16) 0.0348(13) -0.0257(12) 0.0022(10) -0.0124(12)
C8B 0.0569(16) 0.0405(14) 0.0458(15) -0.0260(13) -0.0271(13) 0.0043(12)
C13C 0.0409(14) 0.0503(15) 0.0269(12) -0.0211(12) -0.0042(10) -0.0062(11)
C14C 0.0450(15) 0.0489(16) 0.0346(13) -0.0187(12) -0.0054(11) -0.0026(12)
C11C 0.0386(13) 0.0473(15) 0.0294(12) -0.0222(11) -0.0005(10) -0.0100(11)
C15B 0.0360(13) 0.0395(14) 0.0520(16) -0.0145(11) 0.0036(12) -0.0096(12)
C9C 0.0394(13) 0.0486(15) 0.0322(12) -0.0239(12) 0.0017(10) -0.0053(11)
C10B 0.0687(19) 0.0581(17) 0.0359(14) -0.0472(15) -0.0210(13) 0.0131(12)
C18C 0.0551(17) 0.0534(17) 0.0382(14) -0.0308(14) -0.0010(12) -0.0046(12)
C13B 0.0356(13) 0.0527(15) 0.0318(12) -0.0318(12) -0.0087(10) 0.0069(11)
C19C 0.0394(14) 0.0641(19) 0.0490(16) -0.0259(13) -0.0047(12) -0.0063(14)
C9B 0.080(2) 0.0572(18) 0.0363(14) -0.0471(16) -0.0266(14) 0.0152(13)

loop_
_atom_type_symbol
_atom_type_description
_atom_type_scat_dispersion_real
_atom_type_scat_dispersion_imag
_atom_type_scat_source
C C 0.0033 0.0016 'International Tables Vol C Tables 4.2.6.8 and 6.1.1.4'
H H 0 0 'International Tables Vol C Tables 4.2.6.8 and 6.1.1.4'
N N 0.0061 0.0033 'International Tables Vol C Tables 4.2.6.8 and 6.1.1.4'
O O 0.0106 0.006 'International Tables Vol C Tables 4.2.6.8 and 6.1.1.4'
Cl Cl 0.1484 0.1585 'International Tables Vol C Tables 4.2.6.8 and 6.1.1.4'
S S 0.1246 0.1234 'International Tables Vol C Tables 4.2.6.8 and 6.1.1.4'

loop_
_exptl_crystal_face_index_h
_exptl_crystal_face_index_k
_exptl_crystal_face_index_l
_exptl_crystal_face_perp_dist
1 0 -1 0.1033
1 -1 -1 0.099
0 -1 0 0.1576
0 1 0 0.1576
0 1 1 0.1067
-5 -3 -2 0.1762
1 2 3 0.1596
0 -1 5 0.3009
1 0 1 0.2571
-5 -3 1 0.2408

loop_
_geom_angle_atom_site_label_1
_geom_angle_atom_site_label_2
_geom_angle_atom_site_label_3
_geom_angle
C2C S1C C5C 92.64(11)
C2C N3C C4C 116.79(19)
C2C N3C C15C 122.3(2)
C4C N3C C15C 120.71(19)
C1B N1B C3B 104.95(18)
C2B N2B C1B 107.25(18)
C2B N2B H2N 123.9(19)
C1B N2B H2N 128.0(19)
C1B N3B C11B 123.36(18)
C1B N3B C13B 118.36(18)
C11B N3B C13B 112.26(17)
C17C C16C C15C 111.23(18)
C17C C16C H16C 109.4
C15C C16C H16C 109.4
C17C C16C H16D 109.4
C15C C16C H16D 109.4
H16C C16C H16D 108
C15B N4B C14B 112.21(19)
C15B N4B C12B 111.77(19)
C14B N4B C12B 110.53(17)
C15B N4B H4N 103.5(19)
C14B N4B H4N 107.8(19)
C12B N4B H4N 110.7(19)
N1B C1B N3B 123.6(2)
N1B C1B N2B 115.14(19)
N3B C1B N2B 121.19(19)
C10C N2C C13C 121.9(2)
C10C N2C C14C 121.1(2)
C13C N2C C14C 115.8(2)
O3C C17C O2C 124.1(2)
O3C C17C C16C 118.59(18)
O2C C17C C16C 117.27(18)
N3B C11B C12B 110.99(19)
N3B C11B H11A 109.4
C12B C11B H11A 109.4
N3B C11B H11B 109.4
C12B C11B H11B 109.4
H11A C11B H11B 108
N3C C2C S2C 126.71(18)
N3C C2C S1C 110.51(17)
S2C C2C S1C 122.77(14)
N4B C12B C11B 109.88(19)
N4B C12B H12A 109.7
C11B C12B H12A 109.7
N4B C12B H12B 109.7
C11B C12B H12B 109.7
H12A C12B H12B 108.2
C10B C5B C6B 117.8(2)
C10B C5B C4B 118.7(2)
C6B C5B C4B 123.4(2)
C3B C4B C5B 128.1(2)
C3B C4B H4B 116
C5B C4B H4B 116
O1B C2B N2B 125.9(2)
O1B C2B C3B 130.0(2)
N2B C2B C3B 104.05(18)
C7B C6B C5B 121.2(2)
C7B C6B H6B 119.4
C5B C6B H6B 119.4
C8C C7C C12C 116.5(2)
C8C C7C C6C 119.2(2)
C12C C7C C6C 124.4(2)
C11C C12C C7C 121.4(2)
C11C C12C H12C 119.3
C7C C12C H12C 119.3
C4B C3B N1B 128.9(2)
C4B C3B C2B 122.4(2)
N1B C3B C2B 108.56(19)
N2C C10C C9C 121.5(2)
N2C C10C C11C 122.0(2)
C9C C10C C11C 116.5(2)
C5C C6C C7C 130.9(2)
C5C C6C H6C 114.5
C7C C6C H6C 114.5
O1C C4C N3C 122.4(2)
O1C C4C C5C 127.5(2)
N3C C4C C5C 110.1(2)
C6C C5C C4C 121.3(2)
C6C C5C S1C 128.32(18)
C4C C5C S1C 109.90(17)
N4B C14B C13B 109.61(19)
N4B C14B H14A 109.7
C13B C14B H14A 109.7
N4B C14B H14B 109.7
C13B C14B H14B 109.7
H14A C14B H14B 108.2
N3C C15C C16C 112.02(18)
N3C C15C H25C 109.2
C16C C15C H25C 109.2
N3C C15C H25D 109.2
C16C C15C H25D 109.2
H25C C15C H25D 107.9
C8B C7B C6B 119.1(2)
C8B C7B H7B 120.4
C6B C7B H7B 120.4
C9C C8C C7C 122.5(2)
C9C C8C H8C 118.7
C7C C8C H8C 118.7
C9B C8B C7B 121.3(2)
C9B C8B Cl1B 119.3(2)
C7B C8B Cl1B 119.3(2)
N2C C13C C19C 112.4(2)
N2C C13C H13C 109.1
C19C C13C H13C 109.1
N2C C13C H13D 109.1
C19C C13C H13D 109.1
H13C C13C H13D 107.8
N2C C14C C18C 113.4(2)
N2C C14C H14C 108.9
C18C C14C H14C 108.9
N2C C14C H14D 108.9
C18C C14C H14D 108.9
H14C C14C H14D 107.7
C12C C11C C10C 121.7(2)
C12C C11C H11C 119.2
C10C C11C H11C 119.2
N4B C15B H15A 109.5
N4B C15B H15B 109.5
H15A C15B H15B 109.5
N4B C15B H15C 109.5
H15A C15B H15C 109.5
H15B C15B H15C 109.5
C8C C9C C10C 121.2(2)
C8C C9C H9C 119.4
C10C C9C H9C 119.4
C9B C10B C5B 121.5(2)
C9B C10B H10B 119.2
C5B C10B H10B 119.2
C14C C18C H18C 109.5
C14C C18C H18D 109.5
H18C C18C H18D 109.5
C14C C18C H18E 109.5
H18C C18C H18E 109.5
H18D C18C H18E 109.5
N3B C13B C14B 110.7(2)
N3B C13B H13A 109.5
C14B C13B H13A 109.5
N3B C13B H13B 109.5
C14B C13B H13B 109.5
H13A C13B H13B 108.1
C13C C19C H19C 109.5
C13C C19C H19D 109.5
H19C C19C H19D 109.5
C13C C19C H19E 109.5
H19C C19C H19E 109.5
H19D C19C H19E 109.5
C8B C9B C10B 118.9(2)
C8B C9B H9B 120.5
C10B C9B H9B 120.5

loop_
_geom_bond_atom_site_label_1
_geom_bond_atom_site_label_2
_geom_bond_distance
S2C C2C 1.643(3)
S1C C2C 1.742(2)
S1C C5C 1.755(3)
Cl1B C8B 1.743(3)
O2C C17C 1.263(2)
O3C C17C 1.250(2)
N3C C2C 1.366(3)
N3C C4C 1.407(3)
N3C C15C 1.467(3)
O1B C2B 1.219(3)
N1B C1B 1.308(3)
N1B C3B 1.409(3)
N2B C2B 1.380(3)
N2B C1B 1.385(3)
N2B H2N 0.84(3)
O1C C4C 1.215(3)
N3B C1B 1.355(3)
N3B C11B 1.463(3)
N3B C13B 1.464(3)
C16C C17C 1.520(3)
C16C C15C 1.524(3)
C16C H16C 0.97
C16C H16D 0.97
N4B C15B 1.480(3)
N4B C14B 1.490(3)
N4B C12B 1.495(3)
N4B H4N 0.93(3)
N2C C10C 1.362(3)
N2C C13C 1.459(3)
N2C C14C 1.467(3)
C11B C12B 1.510(3)
C11B H11A 0.97
C11B H11B 0.97
C12B H12A 0.97
C12B H12B 0.97
C5B C10B 1.391(3)
C5B C6B 1.394(3)
C5B C4B 1.460(3)
C4B C3B 1.344(3)
C4B H4B 0.93
C2B C3B 1.489(3)
C6B C7B 1.385(3)
C6B H6B 0.93
C7C C8C 1.404(4)
C7C C12C 1.411(3)
C7C C6C 1.436(3)
C12C C11C 1.374(3)
C12C H12C 0.93
C10C C9C 1.412(3)
C10C C11C 1.415(4)
C6C C5C 1.350(3)
C6C H6C 0.93
C4C C5C 1.462(3)
C14B C13B 1.512(4)
C14B H14A 0.97
C14B H14B 0.97
C15C H25C 0.97
C15C H25D 0.97
C7B C8B 1.376(4)
C7B H7B 0.93
C8C C9C 1.365(3)
C8C H8C 0.93
C8B C9B 1.376(4)
C13C C19C 1.518(4)
C13C H13C 0.97
C13C H13D 0.97
C14C C18C 1.514(4)
C14C H14C 0.97
C14C H14D 0.97
C11C H11C 0.93
C15B H15A 0.96
C15B H15B 0.96
C15B H15C 0.96
C9C H9C 0.93
C10B C9B 1.384(4)
C10B H10B 0.93
C18C H18C 0.96
C18C H18D 0.96
C18C H18E 0.96
C13B H13A 0.97
C13B H13B 0.97
C19C H19C 0.96
C19C H19D 0.96
C19C H19E 0.96
C9B H9B 0.93

loop_
_geom_hbond_atom_site_label_D
_geom_hbond_atom_site_label_H
_geom_hbond_atom_site_label_A
_geom_hbond_site_symmetry_A
_geom_hbond_distance_DH
_geom_hbond_distance_HA
_geom_hbond_distance_DA
_geom_hbond_angle_DHA
N2B H2N O3C 2_556 0.84(3) 1.95(3) 2.779(3) 169(3)
N4B H4N O2C . 0.93(3) 1.71(3) 2.642(3) 173(3)
N4B H4N O3C . 0.93(3) 2.55(3) 3.207(3) 128(2)
C16C H16C O1B 2_556 0.97 2.63 3.533(3) 155
C11B H11A O1C . 0.97 2.44 3.364(3) 160
C11B H11B O3C 2_556 0.97 2.31 3.261(3) 166
C12B H12A S2C 1_545 0.97 2.91 3.718(3) 142
C14B H14A O2C 2_656 0.97 2.46 3.380(3) 159
C13C H13D O1B 2_557 0.97 2.58 3.366(3) 139
C15B H15C S2C 2_656 0.96 3.02 3.735(3) 132
C18C H18C O3C 1_556 0.96 2.49 3.425(3) 166
C9B H9B S2C 1_546 0.93 3.03 3.899(3) 156
C6B H6B N1B . 0.93 2.41 3.049(3) 125
C13B H13A N1B . 0.97 2.38 2.796(3) 105

loop_
_geom_torsion_atom_site_label_1
_geom_torsion_atom_site_label_2
_geom_torsion_atom_site_label_3
_geom_torsion_atom_site_label_4
_geom_torsion
C3B N1B C1B N3B 176.1(2)
C3B N1B C1B N2B -1.7(3)
C11B N3B C1B N1B 164.1(2)
C13B N3B C1B N1B 13.6(4)
C11B N3B C1B N2B -18.2(4)
C13B N3B C1B N2B -168.8(2)
C2B N2B C1B N1B 0.7(3)
C2B N2B C1B N3B -177.2(2)
C15C C16C C17C O3C 83.4(2)
C15C C16C C17C O2C -95.2(2)
C1B N3B C11B C12B -96.0(3)
C13B N3B C11B C12B 56.2(3)
C4C N3C C2C S2C 177.02(17)
C15C N3C C2C S2C 1.8(3)
C4C N3C C2C S1C -2.8(2)
C15C N3C C2C S1C -178.06(16)
C5C S1C C2C N3C 2.75(18)
C5C S1C C2C S2C -177.08(16)
C15B N4B C12B C11B -176.65(19)
C14B N4B C12B C11B 57.6(2)
N3B C11B C12B N4B -55.9(2)
C10B C5B C4B C3B 167.1(3)
C6B C5B C4B C3B -13.8(4)
C1B N2B C2B O1B -179.0(2)
C1B N2B C2B C3B 0.6(3)
C10B C5B C6B C7B 1.3(4)
C4B C5B C6B C7B -177.9(2)
C8C C7C C12C C11C 3.0(4)
C6C C7C C12C C11C -175.1(2)
C5B C4B C3B N1B -1.1(5)
C5B C4B C3B C2B -176.9(2)
C1B N1B C3B C4B -174.3(3)
C1B N1B C3B C2B 2.0(3)
O1B C2B C3B C4B -5.4(4)
N2B C2B C3B C4B 174.9(2)
O1B C2B C3B N1B 178.0(3)
N2B C2B C3B N1B -1.6(3)
C13C N2C C10C C9C 178.2(2)
C14C N2C C10C C9C 10.7(3)
C13C N2C C10C C11C -2.0(4)
C14C N2C C10C C11C -169.4(2)
C8C C7C C6C C5C -160.9(3)
C12C C7C C6C C5C 17.1(4)
C2C N3C C4C O1C -178.3(2)
C15C N3C C4C O1C -3.0(3)
C2C N3C C4C C5C 1.2(3)
C15C N3C C4C C5C 176.57(19)
C7C C6C C5C C4C 174.6(2)
C7C C6C C5C S1C 2.8(4)
O1C C4C C5C C6C 7.3(4)
N3C C4C C5C C6C -172.2(2)
O1C C4C C5C S1C -179.6(2)
N3C C4C C5C S1C 0.9(2)
C2C S1C C5C C6C 170.4(2)
C2C S1C C5C C4C -2.07(18)
C15B N4B C14B C13B 176.34(19)
C12B N4B C14B C13B -58.2(2)
C2C N3C C15C C16C 80.6(3)
C4C N3C C15C C16C -94.5(2)
C17C C16C C15C N3C 59.7(2)
C5B C6B C7B C8B -1.7(4)
C12C C7C C8C C9C -4.1(4)
C6C C7C C8C C9C 174.1(2)
C6B C7B C8B C9B 0.5(4)
C6B C7B C8B Cl1B -178.7(2)
C10C N2C C13C C19C -85.3(3)
C14C N2C C13C C19C 82.8(3)
C10C N2C C14C C18C -91.0(3)
C13C N2C C14C C18C 100.8(3)
C7C C12C C11C C10C 1.4(4)
N2C C10C C11C C12C 175.5(2)
C9C C10C C11C C12C -4.7(4)
C7C C8C C9C C10C 0.8(4)
N2C C10C C9C C8C -176.5(2)
C11C C10C C9C C8C 3.6(4)
C6B C5B C10B C9B 0.4(4)
C4B C5B C10B C9B 179.6(3)
C1B N3B C13B C14B 97.0(3)
C11B N3B C13B C14B -56.7(3)
N4B C14B C13B N3B 57.1(2)
C7B C8B C9B C10B 1.1(5)
Cl1B C8B C9B C10B -179.7(2)
C5B C10B C9B C8B -1.5(5)

_cod_database_fobs_code 2021277
